data_7000908
loop_
_publ_author_name
'Aragoni, M. Carla'
'Arca, Massimiliano'
'Crespo, Miriam'
'Devillanova, Francesco A.'
'Hursthouse, Michael B.'
'Huth, Susanne L.'
'Isaia, Francesco'
'Lippolis, Vito'
'Verani, Gaetano'

_publ_section_title
;
 Investigation on the reactivity of dithiophosphonato/dithiophosphato
 NiII complexes towards 2,4,6-tris-2-pyridyl-1,3,5-triazine:
 developments and new perspectives
;
_journal_issue 14
_journal_name_full 'Dalton Transactions'
_journal_page_first 2510
_journal_page_last 2520
_journal_paper_doi 10.1039/b819326f
_journal_year 2009
_chemical_formula_sum 'C27 H26 N7 Ni O6 P S2'
_chemical_formula_weight 698.35
_chemical_name_systematic
;
04slh037/100
;
_space_group_IT_number 2
_symmetry_cell_setting triclinic
_symmetry_space_group_name_Hall '-P 1'
_symmetry_space_group_name_H-M 'P -1'
_atom_sites_solution_hydrogens geom
_atom_sites_solution_primary direct
_atom_sites_solution_secondary difmap
_audit_creation_method SHELXL-97
_cell_angle_alpha 113.89(4)
_cell_angle_beta 104.80(3)
_cell_angle_gamma 96.21(2)
_cell_formula_units_Z 2
_cell_length_a 10.578(3)
_cell_length_b 11.808(4)
_cell_length_c 13.972(7)
_cell_measurement_reflns_used 6289
_cell_measurement_temperature 120(2)
_cell_measurement_theta_max 27.10
_cell_measurement_theta_min 2.91
_cell_volume 1497.9(12)
_computing_cell_refinement 'DENZO (Otwinowski & Minor, 1997) & COLLECT (Hooft, R.W.W., 1998)'
_computing_data_collection 'COLLECT (Hooft, R.W.W., 1998)'
_computing_data_reduction 'DENZO (Otwinowski & Minor, 1997) & COLLECT (Hooft, R.W.W., 1998)'
_computing_structure_refinement 'SHELXL-97 (Sheldrick, 1997)'
_computing_structure_solution 'SHELXS-97 (Sheldrick, 1997)'
_diffrn_ambient_temperature 120(2)
_diffrn_detector_area_resol_mean 9.091
_diffrn_measured_fraction_theta_full 0.997
_diffrn_measured_fraction_theta_max 0.997
_diffrn_measurement_device_type 'Bruker-Nonius 95mm CCD camera on \k-goniostat'
_diffrn_measurement_method '\f & \w scans'
_diffrn_radiation_monochromator '10cm confocal mirrors'
_diffrn_radiation_source 'Bruker-Nonius FR591 rotating anode'
_diffrn_radiation_type MoK\a
_diffrn_radiation_wavelength 0.71073
_diffrn_reflns_av_R_equivalents 0.2524
_diffrn_reflns_av_sigmaI/netI 0.1868
_diffrn_reflns_limit_h_max 12
_diffrn_reflns_limit_h_min -12
_diffrn_reflns_limit_k_max 14
_diffrn_reflns_limit_k_min -14
_diffrn_reflns_limit_l_max 16
_diffrn_reflns_limit_l_min -16
_diffrn_reflns_number 26049
_diffrn_reflns_theta_full 25.00
_diffrn_reflns_theta_max 25.00
_diffrn_reflns_theta_min 3.05
_exptl_absorpt_coefficient_mu 0.895
_exptl_absorpt_correction_T_max 0.9911
_exptl_absorpt_correction_T_min 0.8274
_exptl_absorpt_correction_type multi-scan
_exptl_absorpt_process_details 'SADABS V2.10 (Sheldrick, G.M., 2003)'
_exptl_crystal_colour 'dark red'
_exptl_crystal_density_diffrn 1.548
_exptl_crystal_density_method 'not measured'
_exptl_crystal_description 'cut needle'
_exptl_crystal_F_000 720
_exptl_crystal_size_max 0.22
_exptl_crystal_size_mid 0.02
_exptl_crystal_size_min 0.01
_refine_diff_density_max 0.675
_refine_diff_density_min -0.579
_refine_diff_density_rms 0.135
_refine_ls_extinction_coef 0.0064(11)
_refine_ls_extinction_expression Fc^*^=kFc[1+0.001xFc^2^\l^3^/sin(2\q)]^-1/4^
_refine_ls_extinction_method SHELXL
_refine_ls_goodness_of_fit_ref 0.937
_refine_ls_hydrogen_treatment constr
_refine_ls_matrix_type full
_refine_ls_number_parameters 400
_refine_ls_number_reflns 5259
_refine_ls_number_restraints 3
_refine_ls_restrained_S_all 0.939
_refine_ls_R_factor_all 0.1419
_refine_ls_R_factor_gt 0.0631
_refine_ls_shift/su_max 0.000
_refine_ls_shift/su_mean 0.000
_refine_ls_structure_factor_coef Fsqd
_refine_ls_weighting_details 'calc w=1/[\s^2^(Fo^2^)+(0.0657P)^2^+0.0000P] where P=(Fo^2^+2Fc^2^)/3'
_refine_ls_weighting_scheme calc
_refine_ls_wR_factor_gt 0.1211
_refine_ls_wR_factor_ref 0.1497
_reflns_number_gt 3160
_reflns_number_total 5259
_reflns_threshold_expression >2sigma(I)
_cod_data_source_file b819326f.txt
_cod_data_source_block 04slh037
_cod_depositor_comments
;
The following automatic conversions were performed:
'_symmetry_cell_setting' value 'Triclinic' changed to 'triclinic'
according to '/home/saulius/struct/CIF-dictionaries/cif_core.dic'
dictionary named 'cif_core.dic' version 2.4.1 from 2010-06-29.

Automatic conversion script
Id: cif_fix_enum 1527 2010-12-29 10:47:43Z saulius 
;
_cod_original_cell_volume 1498.0(10)
_cod_original_sg_symbol_H-M P-1
_cod_database_code 7000908

loop_
_symmetry_equiv_pos_as_xyz
'x, y, z'
'-x, -y, -z'

loop_
_atom_site_label
_atom_site_type_symbol
_atom_site_fract_x
_atom_site_fract_y
_atom_site_fract_z
_atom_site_U_iso_or_equiv
_atom_site_adp_type
_atom_site_occupancy
_atom_site_symmetry_multiplicity
_atom_site_calc_flag
_atom_site_refinement_flags
_atom_site_disorder_assembly
_atom_site_disorder_group
C1 C -0.1606(5) 0.0627(6) 0.2541(4) 0.0214(13) Uani 1 1 d . . .
C2 C -0.2245(5) -0.0508(6) 0.1610(5) 0.0265(14) Uani 1 1 d . . .
H2 H -0.2506 -0.0513 0.0906 0.032 Uiso 1 1 calc R . .
C3 C -0.2521(5) -0.1649(6) 0.1672(5) 0.0268(14) Uani 1 1 d . . .
H3 H -0.2966 -0.2423 0.1018 0.032 Uiso 1 1 calc R . .
C4 C -0.2136(5) -0.1646(6) 0.2703(5) 0.0269(14) Uani 1 1 d . . .
C5 C -0.1471(6) -0.0491(6) 0.3661(5) 0.0283(15) Uani 1 1 d . . .
H5 H -0.1211 -0.0483 0.4367 0.034 Uiso 1 1 calc R . .
C6 C -0.1194(5) 0.0627(6) 0.3579(5) 0.0261(14) Uani 1 1 d . . .
H6 H -0.0724 0.1400 0.4227 0.031 Uiso 1 1 calc R . .
C7 C -0.3220(7) -0.3815(7) 0.1940(6) 0.0430(17) Uani 1 1 d . . .
H7A H -0.4067 -0.3629 0.1630 0.065 Uiso 1 1 calc R . .
H7B H -0.3408 -0.4481 0.2168 0.065 Uiso 1 1 calc R . .
H7C H -0.2778 -0.4112 0.1377 0.065 Uiso 1 1 calc R . .
C8 C -0.3079(5) 0.2964(6) 0.1382(5) 0.0306(14) Uani 1 1 d . . .
H8A H -0.2542 0.3019 0.0910 0.037 Uiso 1 1 calc R . .
H8B H -0.2814 0.3795 0.2053 0.037 Uiso 1 1 calc R . .
C9 C -0.4555(5) 0.2667(7) 0.0757(5) 0.0347(16) Uani 1 1 d . . .
H9A H -0.4831 0.1805 0.0141 0.052 Uiso 1 1 calc R . .
H9B H -0.4723 0.3285 0.0467 0.052 Uiso 1 1 calc R . .
H9C H -0.5074 0.2717 0.1256 0.052 Uiso 1 1 calc R . .
C10 C 0.2502(5) 0.6562(6) 0.4526(4) 0.0176(12) Uani 1 1 d . . .
C11 C 0.4144(5) 0.7471(5) 0.6186(4) 0.0189(12) Uani 1 1 d . . .
C12 C 0.3396(5) 0.5341(6) 0.5313(4) 0.0188(12) Uani 1 1 d . . .
C13 C 0.3376(5) 0.4016(5) 0.5142(4) 0.0176(12) Uani 1 1 d . . .
C14 C 0.4256(5) 0.3726(6) 0.5885(4) 0.0227(13) Uani 1 1 d . . .
H14 H 0.4906 0.4384 0.6541 0.027 Uiso 1 1 calc R . .
C15 C 0.4167(5) 0.2462(5) 0.5653(5) 0.0204(12) Uani 1 1 d . . .
H15 H 0.4760 0.2236 0.6146 0.024 Uiso 1 1 calc R . .
C16 C 0.3213(5) 0.1537(6) 0.4702(5) 0.0247(13) Uani 1 1 d . . .
H16 H 0.3130 0.0663 0.4534 0.030 Uiso 1 1 calc R . .
C17 C 0.2361(5) 0.1890(6) 0.3980(4) 0.0230(13) Uani 1 1 d . . .
H17 H 0.1698 0.1243 0.3325 0.028 Uiso 1 1 calc R . .
C18 C 0.1578(5) 0.6548(6) 0.3519(4) 0.0193(12) Uani 1 1 d . . .
C19 C 0.1487(5) 0.7652(6) 0.3414(4) 0.0218(12) Uani 1 1 d . . .
H19 H 0.1963 0.8465 0.4009 0.026 Uiso 1 1 calc R . .
C20 C 0.0675(5) 0.7535(6) 0.2409(5) 0.0286(14) Uani 1 1 d . . .
H20 H 0.0581 0.8271 0.2303 0.034 Uiso 1 1 calc R . .
C21 C 0.0010(5) 0.6335(6) 0.1568(5) 0.0254(13) Uani 1 1 d . . .
H21 H -0.0539 0.6234 0.0871 0.030 Uiso 1 1 calc R . .
C22 C 0.0146(5) 0.5278(6) 0.1745(4) 0.0201(12) Uani 1 1 d . . .
H22 H -0.0329 0.4457 0.1161 0.024 Uiso 1 1 calc R . .
C23 C 0.5118(5) 0.8637(6) 0.7105(4) 0.0197(12) Uani 1 1 d . . .
C24 C 0.4989(5) 0.9838(6) 0.7214(5) 0.0236(13) Uani 1 1 d . . .
H24 H 0.4226 0.9923 0.6737 0.028 Uiso 1 1 calc R . .
C25 C 0.5975(5) 1.0910(6) 0.8019(5) 0.0303(14) Uani 1 1 d . . .
H25 H 0.5908 1.1740 0.8106 0.036 Uiso 1 1 calc R . .
C26 C 0.7066(5) 1.0727(6) 0.8693(5) 0.0281(14) Uani 1 1 d . . .
H26 H 0.7774 1.1435 0.9245 0.034 Uiso 1 1 calc R . .
C27 C 0.7112(5) 0.9504(6) 0.8555(4) 0.0225(13) Uani 1 1 d . . .
H27 H 0.7860 0.9400 0.9031 0.027 Uiso 1 1 calc R . .
N1 N 0.2502(4) 0.5399(4) 0.4467(3) 0.0181(10) Uani 1 1 d . . .
N2 N 0.3302(4) 0.7633(5) 0.5371(3) 0.0178(10) Uani 1 1 d . . .
N3 N 0.4230(4) 0.6341(5) 0.6193(3) 0.0200(10) Uani 1 1 d . . .
N4 N 0.2451(4) 0.3103(4) 0.4181(3) 0.0179(10) Uani 1 1 d . . .
N5 N 0.0924(4) 0.5364(5) 0.2712(4) 0.0216(11) Uani 1 1 d . . .
N6 N 0.6160(4) 0.8462(4) 0.7786(4) 0.0185(10) Uani 1 1 d . . .
O1 O -0.2826(3) 0.1957(4) 0.1697(3) 0.0216(9) Uani 1 1 d . . .
O2 O -0.2360(4) -0.2689(4) 0.2876(3) 0.0362(11) Uani 1 1 d . . .
O3 O 0.2932(3) 0.3804(4) 0.2488(3) 0.0200(8) Uani 1 1 d D . .
H3A H 0.3134 0.3063 0.2361 0.030 Uiso 1 1 d D . .
H3B H 0.2888 0.4013 0.1925 0.030 Uiso 1 1 d D . .
P1 P -0.13124(13) 0.20642(15) 0.23819(11) 0.0203(3) Uani 1 1 d . . .
S1 S -0.00709(13) 0.19822(15) 0.14942(11) 0.0227(3) Uani 1 1 d . . .
S2 S -0.05747(13) 0.36484(15) 0.38063(11) 0.0237(3) Uani 1 1 d . . .
Ni1 Ni 0.13618(6) 0.38478(7) 0.31197(5) 0.0178(2) Uani 1 1 d . . .
N7 N 0.2934(4) 0.5508(5) 0.1058(4) 0.0219(11) Uani 1 1 d . . .
O4 O 0.3541(4) 0.6223(4) 0.2059(3) 0.0296(9) Uani 1 1 d . . .
O5 O 0.2593(4) 0.4322(4) 0.0718(3) 0.0288(9) Uani 1 1 d . . .
O6 O 0.2646(4) 0.5961(4) 0.0379(3) 0.0368(11) Uani 1 1 d . . .

loop_
_atom_site_aniso_label
_atom_site_aniso_U_11
_atom_site_aniso_U_22
_atom_site_aniso_U_33
_atom_site_aniso_U_23
_atom_site_aniso_U_13
_atom_site_aniso_U_12
C1 0.010(3) 0.032(4) 0.021(3) 0.013(3) 0.005(2) 0.002(2)
C2 0.025(3) 0.033(4) 0.020(3) 0.013(3) 0.003(3) 0.009(3)
C3 0.024(3) 0.029(4) 0.027(3) 0.014(3) 0.004(3) 0.005(3)
C4 0.025(3) 0.030(4) 0.037(4) 0.019(3) 0.021(3) 0.013(3)
C5 0.033(3) 0.035(4) 0.035(4) 0.027(3) 0.018(3) 0.018(3)
C6 0.020(3) 0.040(4) 0.017(3) 0.012(3) 0.006(2) 0.010(3)
C7 0.059(4) 0.025(4) 0.056(5) 0.020(4) 0.034(4) 0.013(4)
C8 0.027(3) 0.029(4) 0.035(4) 0.019(3) 0.002(3) 0.006(3)
C9 0.023(3) 0.044(5) 0.039(4) 0.025(4) 0.003(3) 0.004(3)
C10 0.010(2) 0.023(4) 0.018(3) 0.008(3) 0.002(2) 0.003(2)
C11 0.015(3) 0.023(4) 0.023(3) 0.012(3) 0.008(2) 0.006(2)
C12 0.020(3) 0.026(4) 0.016(3) 0.013(3) 0.009(3) 0.006(2)
C13 0.015(3) 0.023(3) 0.016(3) 0.008(3) 0.009(2) 0.004(2)
C14 0.023(3) 0.031(4) 0.017(3) 0.013(3) 0.007(2) 0.008(3)
C15 0.022(3) 0.016(3) 0.028(3) 0.013(3) 0.009(3) 0.007(2)
C16 0.028(3) 0.025(4) 0.030(3) 0.017(3) 0.014(3) 0.010(3)
C17 0.021(3) 0.028(4) 0.020(3) 0.008(3) 0.010(2) 0.003(3)
C18 0.012(3) 0.025(4) 0.023(3) 0.012(3) 0.006(2) 0.006(2)
C19 0.019(3) 0.021(4) 0.020(3) 0.005(3) 0.005(2) 0.004(2)
C20 0.023(3) 0.036(4) 0.035(4) 0.023(3) 0.009(3) 0.012(3)
C21 0.016(3) 0.034(4) 0.021(3) 0.013(3) 0.001(3) 0.001(3)
C22 0.014(3) 0.023(4) 0.020(3) 0.011(3) -0.001(2) 0.000(2)
C23 0.013(3) 0.025(4) 0.021(3) 0.009(3) 0.006(2) 0.003(2)
C24 0.020(3) 0.025(4) 0.026(3) 0.012(3) 0.008(3) 0.008(3)
C25 0.028(3) 0.029(4) 0.029(4) 0.011(3) 0.004(3) 0.005(3)
C26 0.023(3) 0.032(4) 0.027(3) 0.011(3) 0.008(3) 0.003(3)
C27 0.015(3) 0.032(4) 0.017(3) 0.009(3) 0.003(2) 0.005(3)
N1 0.015(2) 0.022(3) 0.020(3) 0.012(2) 0.005(2) 0.006(2)
N2 0.015(2) 0.022(3) 0.016(2) 0.008(2) 0.005(2) 0.006(2)
N3 0.016(2) 0.027(3) 0.013(2) 0.009(2) 0.000(2) 0.005(2)
N4 0.018(2) 0.017(3) 0.015(2) 0.004(2) 0.005(2) 0.003(2)
N5 0.014(2) 0.029(3) 0.022(3) 0.011(2) 0.006(2) 0.004(2)
N6 0.017(2) 0.019(3) 0.019(3) 0.008(2) 0.005(2) 0.005(2)
O1 0.0148(18) 0.026(2) 0.026(2) 0.016(2) 0.0013(16) 0.0041(16)
O2 0.054(3) 0.026(3) 0.038(3) 0.018(2) 0.023(2) 0.012(2)
O3 0.0200(18) 0.023(2) 0.023(2) 0.0145(19) 0.0079(16) 0.0074(17)
P1 0.0155(7) 0.0236(9) 0.0194(8) 0.0094(7) 0.0038(6) 0.0017(6)
S1 0.0187(7) 0.0265(9) 0.0185(7) 0.0074(7) 0.0050(6) 0.0023(6)
S2 0.0205(7) 0.0243(9) 0.0209(8) 0.0055(7) 0.0076(6) 0.0006(6)
Ni1 0.0152(4) 0.0203(5) 0.0157(4) 0.0078(3) 0.0031(3) 0.0017(3)
N7 0.019(2) 0.024(3) 0.023(3) 0.013(3) 0.005(2) 0.005(2)
O4 0.032(2) 0.029(3) 0.017(2) 0.008(2) -0.0012(19) 0.0009(19)
O5 0.037(2) 0.024(3) 0.019(2) 0.009(2) 0.0019(18) 0.0031(19)
O6 0.049(3) 0.037(3) 0.024(2) 0.021(2) 0.003(2) 0.004(2)

loop_
_atom_type_symbol
_atom_type_description
_atom_type_scat_dispersion_real
_atom_type_scat_dispersion_imag
_atom_type_scat_source
C C 0.0033 0.0016 'International Tables Vol C Tables 4.2.6.8 and 6.1.1.4'
H H 0.0000 0.0000 'International Tables Vol C Tables 4.2.6.8 and 6.1.1.4'
N N 0.0061 0.0033 'International Tables Vol C Tables 4.2.6.8 and 6.1.1.4'
O O 0.0106 0.0060 'International Tables Vol C Tables 4.2.6.8 and 6.1.1.4'
P P 0.1023 0.0942 'International Tables Vol C Tables 4.2.6.8 and 6.1.1.4'
S S 0.1246 0.1234 'International Tables Vol C Tables 4.2.6.8 and 6.1.1.4'
Ni Ni 0.3393 1.1124 'International Tables Vol C Tables 4.2.6.8 and 6.1.1.4'

loop_
_geom_angle_atom_site_label_1
_geom_angle_atom_site_label_2
_geom_angle_atom_site_label_3
_geom_angle
_geom_angle_site_symmetry_1
_geom_angle_site_symmetry_3
_geom_angle_publ_flag
C2 C1 C6 119.0(5) . . ?
C2 C1 P1 118.7(4) . . ?
C6 C1 P1 122.3(5) . . ?
C1 C2 C3 121.8(5) . . ?
C1 C2 H2 119.1 . . ?
C3 C2 H2 119.1 . . ?
C2 C3 C4 119.2(6) . . ?
C2 C3 H3 120.4 . . ?
C4 C3 H3 120.4 . . ?
O2 C4 C3 125.0(6) . . ?
O2 C4 C5 115.5(5) . . ?
C3 C4 C5 119.5(5) . . ?
C6 C5 C4 120.3(5) . . ?
C6 C5 H5 119.8 . . ?
C4 C5 H5 119.8 . . ?
C5 C6 C1 120.1(6) . . ?
C5 C6 H6 119.9 . . ?
C1 C6 H6 119.9 . . ?
O2 C7 H7A 109.5 . . ?
O2 C7 H7B 109.5 . . ?
H7A C7 H7B 109.5 . . ?
O2 C7 H7C 109.5 . . ?
H7A C7 H7C 109.5 . . ?
H7B C7 H7C 109.5 . . ?
O1 C8 C9 108.7(5) . . ?
O1 C8 H8A 110.0 . . ?
C9 C8 H8A 110.0 . . ?
O1 C8 H8B 110.0 . . ?
C9 C8 H8B 110.0 . . ?
H8A C8 H8B 108.3 . . ?
C8 C9 H9A 109.5 . . ?
C8 C9 H9B 109.5 . . ?
H9A C9 H9B 109.5 . . ?
C8 C9 H9C 109.5 . . ?
H9A C9 H9C 109.5 . . ?
H9B C9 H9C 109.5 . . ?
N2 C10 N1 123.9(4) . . ?
N2 C10 C18 122.0(5) . . ?
N1 C10 C18 113.9(5) . . ?
N2 C11 N3 125.8(5) . . ?
N2 C11 C23 116.0(5) . . ?
N3 C11 C23 118.0(4) . . ?
N3 C12 N1 124.4(5) . . ?
N3 C12 C13 122.8(4) . . ?
N1 C12 C13 112.8(5) . . ?
N4 C13 C14 122.6(5) . . ?
N4 C13 C12 114.6(4) . . ?
C14 C13 C12 122.8(5) . . ?
C15 C14 C13 118.7(6) . . ?
C15 C14 H14 120.6 . . ?
C13 C14 H14 120.6 . . ?
C16 C15 C14 119.1(5) . . ?
C16 C15 H15 120.5 . . ?
C14 C15 H15 120.5 . . ?
C15 C16 C17 119.6(5) . . ?
C15 C16 H16 120.2 . . ?
C17 C16 H16 120.2 . . ?
N4 C17 C16 122.1(6) . . ?
N4 C17 H17 119.0 . . ?
C16 C17 H17 119.0 . . ?
N5 C18 C19 124.2(5) . . ?
N5 C18 C10 113.6(5) . . ?
C19 C18 C10 122.0(6) . . ?
C18 C19 C20 117.8(6) . . ?
C18 C19 H19 121.1 . . ?
C20 C19 H19 121.1 . . ?
C21 C20 C19 119.0(5) . . ?
C21 C20 H20 120.5 . . ?
C19 C20 H20 120.5 . . ?
C20 C21 C22 119.5(5) . . ?
C20 C21 H21 120.2 . . ?
C22 C21 H21 120.2 . . ?
N5 C22 C21 122.7(6) . . ?
N5 C22 H22 118.7 . . ?
C21 C22 H22 118.7 . . ?
N6 C23 C24 122.6(5) . . ?
N6 C23 C11 116.6(5) . . ?
C24 C23 C11 120.8(4) . . ?
C25 C24 C23 119.9(5) . . ?
C25 C24 H24 120.1 . . ?
C23 C24 H24 120.1 . . ?
C24 C25 C26 117.5(6) . . ?
C24 C25 H25 121.3 . . ?
C26 C25 H25 121.3 . . ?
C27 C26 C25 119.5(6) . . ?
C27 C26 H26 120.3 . . ?
C25 C26 H26 120.3 . . ?
N6 C27 C26 123.5(5) . . ?
N6 C27 H27 118.3 . . ?
C26 C27 H27 118.3 . . ?
C12 N1 C10 116.7(5) . . ?
C12 N1 Ni1 122.2(4) . . ?
C10 N1 Ni1 120.7(3) . . ?
C10 N2 C11 114.6(5) . . ?
C12 N3 C11 114.6(4) . . ?
C17 N4 C13 117.9(4) . . ?
C17 N4 Ni1 128.1(4) . . ?
C13 N4 Ni1 113.9(3) . . ?
C22 N5 C18 116.7(5) . . ?
C22 N5 Ni1 128.4(4) . . ?
C18 N5 Ni1 114.8(3) . . ?
C27 N6 C23 117.0(5) . . ?
C8 O1 P1 118.0(3) . . ?
C4 O2 C7 115.7(5) . . ?
Ni1 O3 H3A 106.7 . . ?
Ni1 O3 H3B 120.6 . . ?
H3A O3 H3B 113.3 . . ?
O1 P1 C1 98.6(2) . . ?
O1 P1 S2 112.63(16) . . ?
C1 P1 S2 113.97(19) . . ?
O1 P1 S1 111.66(14) . . ?
C1 P1 S1 110.99(16) . . ?
S2 P1 S1 108.79(9) . . ?
P1 S1 Ni1 84.97(8) . . ?
P1 S2 Ni1 82.85(7) . . ?
N1 Ni1 O3 88.71(15) . . ?
N1 Ni1 N5 76.93(17) . . ?
O3 Ni1 N5 88.93(13) . . ?
N1 Ni1 N4 76.29(17) . . ?
O3 Ni1 N4 87.92(13) . . ?
N5 Ni1 N4 153.10(19) . . ?
N1 Ni1 S1 178.56(11) . . ?
O3 Ni1 S1 92.60(12) . . ?
N5 Ni1 S1 102.49(14) . . ?
N4 Ni1 S1 104.34(14) . . ?
N1 Ni1 S2 95.81(12) . . ?
O3 Ni1 S2 173.89(11) . . ?
N5 Ni1 S2 96.09(11) . . ?
N4 Ni1 S2 89.15(11) . . ?
S1 Ni1 S2 82.93(6) . . ?
O4 N7 O6 120.5(5) . . ?
O4 N7 O5 120.2(4) . . ?
O6 N7 O5 119.3(5) . . ?

loop_
_geom_bond_atom_site_label_1
_geom_bond_atom_site_label_2
_geom_bond_distance
_geom_bond_site_symmetry_2
_geom_bond_publ_flag
C1 C2 1.374(8) . ?
C1 C6 1.404(7) . ?
C1 P1 1.804(6) . ?
C2 C3 1.389(8) . ?
C2 H2 0.9500 . ?
C3 C4 1.391(7) . ?
C3 H3 0.9500 . ?
C4 O2 1.356(7) . ?
C4 C5 1.406(9) . ?
C5 C6 1.377(8) . ?
C5 H5 0.9500 . ?
C6 H6 0.9500 . ?
C7 O2 1.425(8) . ?
C7 H7A 0.9800 . ?
C7 H7B 0.9800 . ?
C7 H7C 0.9800 . ?
C8 O1 1.453(6) . ?
C8 C9 1.503(7) . ?
C8 H8A 0.9900 . ?
C8 H8B 0.9900 . ?
C9 H9A 0.9800 . ?
C9 H9B 0.9800 . ?
C9 H9C 0.9800 . ?
C10 N2 1.326(7) . ?
C10 N1 1.342(7) . ?
C10 C18 1.487(7) . ?
C11 N2 1.350(6) . ?
C11 N3 1.350(7) . ?
C11 C23 1.481(8) . ?
C12 N3 1.315(7) . ?
C12 N1 1.343(6) . ?
C12 C13 1.481(8) . ?
C13 N4 1.360(7) . ?
C13 C14 1.388(6) . ?
C14 C15 1.380(8) . ?
C14 H14 0.9500 . ?
C15 C16 1.371(8) . ?
C15 H15 0.9500 . ?
C16 C17 1.401(7) . ?
C16 H16 0.9500 . ?
C17 N4 1.331(7) . ?
C17 H17 0.9500 . ?
C18 N5 1.349(8) . ?
C18 C19 1.381(7) . ?
C19 C20 1.389(7) . ?
C19 H19 0.9500 . ?
C20 C21 1.377(9) . ?
C20 H20 0.9500 . ?
C21 C22 1.382(7) . ?
C21 H21 0.9500 . ?
C22 N5 1.348(6) . ?
C22 H22 0.9500 . ?
C23 N6 1.354(6) . ?
C23 C24 1.389(7) . ?
C24 C25 1.385(9) . ?
C24 H24 0.9500 . ?
C25 C26 1.389(7) . ?
C25 H25 0.9500 . ?
C26 C27 1.385(8) . ?
C26 H26 0.9500 . ?
C27 N6 1.339(7) . ?
C27 H27 0.9500 . ?
N1 Ni1 1.981(5) . ?
N4 Ni1 2.169(4) . ?
N5 Ni1 2.148(4) . ?
O1 P1 1.603(3) . ?
O3 Ni1 2.067(3) . ?
O3 H3A 0.8813 . ?
O3 H3B 0.9077 . ?
P1 S2 1.986(3) . ?
P1 S1 2.0087(17) . ?
S1 Ni1 2.403(2) . ?
S2 Ni1 2.5009(15) . ?
N7 O4 1.244(6) . ?
N7 O6 1.255(5) . ?
N7 O5 1.257(6) . ?

loop_
_geom_hbond_atom_site_label_D
_geom_hbond_atom_site_label_H
_geom_hbond_atom_site_label_A
_geom_hbond_distance_DH
_geom_hbond_distance_HA
_geom_hbond_distance_DA
_geom_hbond_angle_DHA
_geom_hbond_site_symmetry_A
O3 H3A N6 0.88 1.98 2.854(5) 172.1 2_666
O3 H3B O5 0.91 1.82 2.728(5) 173.2 .
O3 H3B N7 0.91 2.52 3.361(5) 155.2 .
O3 H3B O4 0.91 2.54 3.181(5) 127.7 .
